data_1558490
loop_
_publ_author_name
'Papa, Veronica'
'Cabrero-Antonino, Jose R.'
'Spannenberg, Anke'
'Junge, Kathrin'
'Beller, Matthias'

_publ_section_title
;
 Homogeneous cobalt-catalyzed deoxygenative hydrogenation of amides to
 amines
;
_journal_issue 18
_journal_name_full 'Catalysis Science &amp; Technology'
_journal_page_first 6116
_journal_page_last 6128
_journal_paper_doi 10.1039/D0CY01078B
_journal_volume 10
_journal_year 2020
_chemical_formula_sum 'C95 H104 B2 Cl2 Co2 F10 O12 P6'
_chemical_formula_weight 2023.98
_space_group_crystal_system orthorhombic
_space_group_IT_number 61
_space_group_name_Hall '-P 2ac 2ab'
_space_group_name_H-M_alt 'P b c a'
_atom_sites_solution_hydrogens geom
_audit_creation_method SHELXL-2014/7
_audit_update_record
;
2019-12-16 deposited with the CCDC.	2020-06-25 downloaded from the CCDC.
;
_cell_angle_alpha 90
_cell_angle_beta 90
_cell_angle_gamma 90
_cell_formula_units_Z 8
_cell_length_a 26.2086(8)
_cell_length_b 27.5599(8)
_cell_length_c 28.9629(8)
_cell_measurement_reflns_used 9039
_cell_measurement_temperature 150(2)
_cell_measurement_theta_max 66.67
_cell_measurement_theta_min 3.05
_cell_volume 20920.1(11)
_computing_cell_refinement 'SAINT (Bruker, 2013)'
_computing_data_collection 'APEX2 (Bruker, 2014)'
_computing_data_reduction SAINT
_computing_structure_refinement 'SHELXL-2014/7 (Sheldrick, 2015)'
_computing_structure_solution 'SHELXS-97 (Sheldrick, 2008)'
_diffrn_ambient_temperature 150(2)
_diffrn_detector_area_resol_mean 8.3333
_diffrn_measured_fraction_theta_full 0.996
_diffrn_measured_fraction_theta_max 0.996
_diffrn_measurement_device_type 'Bruker APEX-II CCD'
_diffrn_measurement_method '\f and \w scans'
_diffrn_radiation_monochromator multilayer
_diffrn_radiation_source microfocus
_diffrn_radiation_type CuK\a
_diffrn_radiation_wavelength 1.54178
_diffrn_reflns_av_R_equivalents 0.0419
_diffrn_reflns_av_unetI/netI 0.0239
_diffrn_reflns_Laue_measured_fraction_full 0.996
_diffrn_reflns_Laue_measured_fraction_max 0.996
_diffrn_reflns_limit_h_max 23
_diffrn_reflns_limit_h_min -31
_diffrn_reflns_limit_k_max 32
_diffrn_reflns_limit_k_min -32
_diffrn_reflns_limit_l_max 34
_diffrn_reflns_limit_l_min -29
_diffrn_reflns_number 140227
_diffrn_reflns_point_group_measured_fraction_full 0.996
_diffrn_reflns_point_group_measured_fraction_max 0.996
_diffrn_reflns_theta_full 66.793
_diffrn_reflns_theta_max 66.793
_diffrn_reflns_theta_min 2.782
_exptl_absorpt_coefficient_mu 4.431
_exptl_absorpt_correction_T_max 0.43
_exptl_absorpt_correction_T_min 0.41
_exptl_absorpt_correction_type multi-scan
_exptl_absorpt_process_details 'SADABS (Bruker, 2014)'
_exptl_crystal_colour brown
_exptl_crystal_density_diffrn 1.285
_exptl_crystal_description prism
_exptl_crystal_F_000 8384
_exptl_crystal_size_max 0.246
_exptl_crystal_size_mid 0.228
_exptl_crystal_size_min 0.226
_refine_diff_density_max 0.929
_refine_diff_density_min -1.080
_refine_diff_density_rms 0.062
_refine_ls_extinction_method none
_refine_ls_goodness_of_fit_ref 1.028
_refine_ls_hydrogen_treatment constr
_refine_ls_matrix_type full
_refine_ls_number_parameters 1105
_refine_ls_number_reflns 18493
_refine_ls_number_restraints 396
_refine_ls_restrained_S_all 1.022
_refine_ls_R_factor_all 0.0560
_refine_ls_R_factor_gt 0.0509
_refine_ls_shift/su_max 0.001
_refine_ls_shift/su_mean 0.000
_refine_ls_structure_factor_coef Fsqd
_refine_ls_weighting_details 'w=1/[\s^2^(Fo^2^)+(0.0616P)^2^+35.3704P] where P=(Fo^2^+2Fc^2^)/3'
_refine_ls_weighting_scheme calc
_refine_ls_wR_factor_gt 0.1304
_refine_ls_wR_factor_ref 0.1345
_reflns_Friedel_coverage 0.000
_reflns_number_gt 16775
_reflns_number_total 18493
_reflns_threshold_expression 'I > 2\s(I)'
_cod_data_source_file d0cy01078b2.cif
_cod_data_source_block ax1802w_sq
_cod_depositor_comments 'Adding full bibliography for 1558490.cif.'
_cod_database_code 1558490
_shelx_shelxl_version_number 2014/7
_shelx_space_group_comment
;
The symmetry employed for this shelxl refinement is uniquely defined
by the following loop, which should always be used as a source of
symmetry information in preference to the above space-group names.
They are only intended as comments.
;

loop_
_space_group_symop_operation_xyz
'x, y, z'
'-x+1/2, -y, z+1/2'
'-x, y+1/2, -z+1/2'
'x+1/2, -y+1/2, -z'
'-x, -y, -z'
'x-1/2, y, -z-1/2'
'x, -y-1/2, z-1/2'
'-x-1/2, y-1/2, z'

loop_
_atom_site_label
_atom_site_type_symbol
_atom_site_fract_x
_atom_site_fract_y
_atom_site_fract_z
_atom_site_U_iso_or_equiv
_atom_site_adp_type
_atom_site_occupancy
_atom_site_site_symmetry_order
_atom_site_calc_flag
_atom_site_refinement_flags_posn
_atom_site_refinement_flags_adp
_atom_site_refinement_flags_occupancy
_atom_site_disorder_assembly
_atom_site_disorder_group
B1A B 0.13202(5) 0.92100(4) 0.28554(5) 0.0374(11) Uani 0.618(3) 1 d G . P A 1
F3A F 0.16749(4) 0.91941(4) 0.25027(4) 0.0481(3) Uani 0.618(3) 1 d G . P A 1
F4A F 0.13344(6) 0.87796(5) 0.30996(5) 0.0481(3) Uani 0.618(3) 1 d G . P A 1
F5A F 0.14330(8) 0.95913(5) 0.31478(5) 0.0481(3) Uani 0.618(3) 1 d G . P A 1
F6A F 0.08387(5) 0.92750(7) 0.26713(4) 0.0481(3) Uani 0.618(3) 1 d G . P A 1
B1B B 0.14268(5) 0.92444(4) 0.27809(4) 0.0374(11) Uani 0.382(3) 1 d G . P A 2
F3B F 0.17082(4) 0.91607(5) 0.23846(4) 0.0481(3) Uani 0.382(3) 1 d G . P A 2
F4B F 0.12770(6) 0.88057(4) 0.29697(5) 0.0481(3) Uani 0.382(3) 1 d G . P A 2
F5B F 0.17224(7) 0.94949(6) 0.30970(5) 0.0481(3) Uani 0.382(3) 1 d G . P A 2
F6B F 0.09994(7) 0.95163(6) 0.26724(4) 0.0481(3) Uani 0.382(3) 1 d G . P A 2
B2A B 0.14196(7) 0.92639(5) 0.03775(5) 0.0611(13) Uani 0.537(3) 1 d G . P B 1
F7A F 0.18054(8) 0.92468(7) 0.00459(6) 0.0779(5) Uani 0.537(3) 1 d G . P B 1
F8A F 0.11380(9) 0.88345(7) 0.03626(5) 0.0779(5) Uani 0.537(3) 1 d G . P B 1
F9A F 0.16361(6) 0.93176(5) 0.08147(4) 0.0779(5) Uani 0.537(3) 1 d G . P B 1
F10A F 0.10987(9) 0.96566(7) 0.02870(5) 0.0779(5) Uani 0.537(3) 1 d G . P B 1
B2B B 0.14307(7) 0.92536(5) 0.03389(5) 0.0611(13) Uani 0.463(3) 1 d G . P B 2
F7B F 0.19193(8) 0.92938(7) 0.01592(5) 0.0779(5) Uani 0.463(3) 1 d G . P B 2
F8B F 0.12755(10) 0.87730(6) 0.03211(5) 0.0779(5) Uani 0.463(3) 1 d G . P B 2
F9B F 0.14297(6) 0.94109(5) 0.07936(4) 0.0779(5) Uani 0.463(3) 1 d G . P B 2
F10B F 0.10985(9) 0.95368(7) 0.00816(6) 0.0779(5) Uani 0.463(3) 1 d G . P B 2
C1 C 0.34233(7) 0.61316(6) 0.27420(5) 0.0258(6) Uani 1 1 d G . . . .
C2 C 0.32650(8) 0.65300(5) 0.29991(6) 0.0304(6) Uani 1 1 d G . . . .
H2 H 0.3295 0.6848 0.2874 0.037 Uiso 1 1 calc R U . . .
C3 C 0.30634(8) 0.64636(5) 0.34384(6) 0.0352(7) Uani 1 1 d G . . . .
H3 H 0.2955 0.6736 0.3614 0.042 Uiso 1 1 calc R U . . .
C4 C 0.30200(8) 0.59989(6) 0.36207(5) 0.0323(6) Uani 1 1 d G . . . .
C5 C 0.31784(8) 0.56005(5) 0.33636(6) 0.0312(6) Uani 1 1 d G . . . .
H5 H 0.3149 0.5283 0.3488 0.037 Uiso 1 1 calc R U . . .
C6 C 0.33800(8) 0.56669(5) 0.29243(5) 0.0284(6) Uani 1 1 d G . . . .
H6 H 0.3488 0.5395 0.2749 0.034 Uiso 1 1 calc R U . . .
C7 C 0.26711(18) 0.55003(14) 0.42210(13) 0.0549(10) Uani 1 1 d . . . . .
H7A H 0.2480 0.5315 0.3990 0.082 Uiso 1 1 calc R U . . .
H7B H 0.2465 0.5533 0.4502 0.082 Uiso 1 1 calc R U . . .
H7C H 0.2989 0.5330 0.4294 0.082 Uiso 1 1 calc R U . . .
C8 C 0.40564(6) 0.67476(6) 0.22105(6) 0.0278(6) Uani 1 1 d G . . . .
C9 C 0.44123(7) 0.67192(6) 0.25653(6) 0.0382(7) Uani 1 1 d G . . . .
H9 H 0.4410 0.6449 0.2769 0.046 Uiso 1 1 calc R U . . .
C10 C 0.47713(7) 0.70856(7) 0.26216(6) 0.0401(7) Uani 1 1 d G . . . .
H10 H 0.5015 0.7066 0.2864 0.048 Uiso 1 1 calc R U . . .
C11 C 0.47745(6) 0.74805(6) 0.23230(7) 0.0318(6) Uani 1 1 d G . . . .
C12 C 0.44187(7) 0.75089(6) 0.19682(6) 0.0332(6) Uani 1 1 d G . . . .
H12 H 0.4421 0.7779 0.1764 0.040 Uiso 1 1 calc R U . . .
C13 C 0.40596(6) 0.71424(6) 0.19119(5) 0.0308(6) Uani 1 1 d G . . . .
H13 H 0.3816 0.7162 0.1669 0.037 Uiso 1 1 calc R U . . .
C14 C 0.51853(14) 0.82139(13) 0.20817(14) 0.0493(9) Uani 1 1 d . . . . .
H14A H 0.5267 0.8076 0.1779 0.074 Uiso 1 1 calc R U . . .
H14B H 0.5459 0.8433 0.2178 0.074 Uiso 1 1 calc R U . . .
H14C H 0.4864 0.8394 0.2062 0.074 Uiso 1 1 calc R U . . .
C15 C 0.24506(7) 0.54547(6) 0.22929(5) 0.0285(6) Uani 1 1 d G . . . .
C16 C 0.22196(8) 0.58423(5) 0.25179(6) 0.0312(6) Uani 1 1 d G . . . .
H16 H 0.2271 0.6164 0.2409 0.037 Uiso 1 1 calc R U . . .
C17 C 0.19137(8) 0.57593(6) 0.29019(6) 0.0370(7) Uani 1 1 d G . . . .
H17 H 0.1756 0.6024 0.3056 0.044 Uiso 1 1 calc R U . . .
C18 C 0.18388(8) 0.52888(7) 0.30610(6) 0.0404(7) Uani 1 1 d G . . . .
C19 C 0.20698(8) 0.49013(5) 0.28360(7) 0.0390(7) Uani 1 1 d G . . . .
H19 H 0.2019 0.4580 0.2945 0.047 Uiso 1 1 calc R U . . .
C20 C 0.23757(8) 0.49842(5) 0.24520(6) 0.0331(6) Uani 1 1 d G . . . .
H20 H 0.2534 0.4719 0.2298 0.040 Uiso 1 1 calc R U . . .
C21 C 0.1382(2) 0.47796(19) 0.3577(2) 0.094(2) Uani 1 1 d . . . . .
H21A H 0.1235 0.4601 0.3316 0.142 Uiso 1 1 calc R U . . .
H21B H 0.1130 0.4803 0.3825 0.142 Uiso 1 1 calc R U . . .
H21C H 0.1685 0.4608 0.3690 0.142 Uiso 1 1 calc R U . . .
C36 C 0.39768(6) 0.65991(6) 0.08975(7) 0.0319(6) Uani 1 1 d G . . . .
C37 C 0.44877(7) 0.65481(6) 0.10168(7) 0.0373(7) Uani 1 1 d G . . . .
H37 H 0.4601 0.6261 0.1166 0.045 Uiso 1 1 calc R U . . .
C38 C 0.48321(5) 0.69171(8) 0.09171(8) 0.0422(8) Uani 1 1 d G . . . .
H38 H 0.5181 0.6882 0.0999 0.051 Uiso 1 1 calc R U . . .
C39 C 0.46657(6) 0.73370(7) 0.06982(8) 0.0405(7) Uani 1 1 d G . . . .
C40 C 0.41548(7) 0.73880(6) 0.05789(8) 0.0408(7) Uani 1 1 d G . . . .
H40 H 0.4041 0.7675 0.0429 0.049 Uiso 1 1 calc R U . . .
C41 C 0.38103(5) 0.70191(7) 0.06786(7) 0.0373(7) Uani 1 1 d G . . . .
H41 H 0.3461 0.7054 0.0597 0.045 Uiso 1 1 calc R U . . .
C42 C 0.48872(16) 0.80994(16) 0.03627(19) 0.0708(13) Uani 1 1 d . . . . .
H42A H 0.4745 0.7997 0.0065 0.106 Uiso 1 1 calc R U . . .
H42B H 0.5188 0.8303 0.0310 0.106 Uiso 1 1 calc R U . . .
H42C H 0.4630 0.8284 0.0534 0.106 Uiso 1 1 calc R U . . .
C43 C 0.40367(12) 0.57336(10) 0.19817(10) 0.0318(6) Uani 1 1 d . . . . .
H43A H 0.4361 0.5875 0.1870 0.038 Uiso 1 1 calc R U . . .
H43B H 0.4116 0.5553 0.2268 0.038 Uiso 1 1 calc R U . . .
C44 C 0.33339(12) 0.51412(11) 0.17489(11) 0.0341(7) Uani 1 1 d . . . . .
H44A H 0.3364 0.4995 0.2060 0.041 Uiso 1 1 calc R U . . .
H44B H 0.3260 0.4875 0.1529 0.041 Uiso 1 1 calc R U . . .
C45 C 0.38401(14) 0.55721(11) 0.11246(11) 0.0394(7) Uani 1 1 d . . . . .
H45A H 0.3692 0.5321 0.0920 0.047 Uiso 1 1 calc R U . . .
H45B H 0.4197 0.5625 0.1023 0.047 Uiso 1 1 calc R U . . .
C46 C 0.38549(13) 0.53643(11) 0.16198(10) 0.0348(7) Uani 1 1 d . . . . .
C47 C 0.42455(14) 0.49447(12) 0.16162(13) 0.0449(8) Uani 1 1 d . . . . .
H47A H 0.4588 0.5075 0.1563 0.067 Uiso 1 1 calc R U . . .
H47B H 0.4159 0.4716 0.1369 0.067 Uiso 1 1 calc R U . . .
H47C H 0.4237 0.4776 0.1914 0.067 Uiso 1 1 calc R U . . .
C48 C 0.16771(7) 0.72591(7) 0.27521(5) 0.0295(6) Uani 1 1 d G . . . .
C49 C 0.11540(6) 0.71783(8) 0.27717(6) 0.0387(7) Uani 1 1 d G . . . .
H49 H 0.0940 0.7290 0.2529 0.046 Uiso 1 1 calc R U . . .
C50 C 0.09441(5) 0.69334(8) 0.31457(7) 0.0435(8) Uani 1 1 d G . . . .
H50 H 0.0587 0.6878 0.3159 0.052 Uiso 1 1 calc R U . . .
C51 C 0.12572(7) 0.67693(8) 0.35002(6) 0.0407(8) Uani 1 1 d G . . . .
C52 C 0.17802(7) 0.68501(8) 0.34807(5) 0.0368(7) Uani 1 1 d G . . . .
H52 H 0.1994 0.6738 0.3723 0.044 Uiso 1 1 calc R U . . .
C53 C 0.19902(5) 0.70950(7) 0.31066(6) 0.0332(6) Uani 1 1 d G . . . .
H53 H 0.2348 0.7150 0.3093 0.040 Uiso 1 1 calc R U . . .
C54 C 0.13169(18) 0.6325(2) 0.42117(15) 0.0748(15) Uani 1 1 d . . . . .
H54A H 0.1568 0.6102 0.4077 0.112 Uiso 1 1 calc R U . . .
H54B H 0.1098 0.6147 0.4428 0.112 Uiso 1 1 calc R U . . .
H54C H 0.1495 0.6585 0.4377 0.112 Uiso 1 1 calc R U . . .
C55 C 0.25092(6) 0.78782(6) 0.25403(6) 0.0285(6) Uani 1 1 d G . . . .
C56 C 0.24216(5) 0.82544(7) 0.28500(6) 0.0322(6) Uani 1 1 d G . . . .
H56 H 0.2082 0.8356 0.2914 0.039 Uiso 1 1 calc R U . . .
C57 C 0.28302(7) 0.84822(6) 0.30659(6) 0.0338(7) Uani 1 1 d G . . . .
H57 H 0.2770 0.8739 0.3278 0.041 Uiso 1 1 calc R U . . .
C58 C 0.33264(6) 0.83338(7) 0.29721(6) 0.0355(7) Uani 1 1 d G . . . .
C59 C 0.34140(5) 0.79577(7) 0.26623(7) 0.0349(7) Uani 1 1 d G . . . .
H59 H 0.3753 0.7856 0.2598 0.042 Uiso 1 1 calc R U . . .
C60 C 0.30054(7) 0.77299(6) 0.24464(6) 0.0309(6) Uani 1 1 d G . . . .
H60 H 0.3065 0.7473 0.2235 0.037 Uiso 1 1 calc R U . . .
C61 C 0.42187(16) 0.84557(18) 0.30896(18) 0.0718(13) Uani 1 1 d . . . . .
H61A H 0.4277 0.8118 0.3180 0.108 Uiso 1 1 calc R U . . .
H61B H 0.4452 0.8667 0.3261 0.108 Uiso 1 1 calc R U . . .
H61C H 0.4281 0.8492 0.2758 0.108 Uiso 1 1 calc R U . . .
C62 C 0.09948(7) 0.66390(6) 0.15756(6) 0.0309(6) Uani 1 1 d G . . . .
C63 C 0.11454(6) 0.63882(7) 0.19690(6) 0.0333(6) Uani 1 1 d G . . . .
H63 H 0.1455 0.6471 0.2120 0.040 Uiso 1 1 calc R U . . .
C64 C 0.08426(7) 0.60160(7) 0.21418(6) 0.0389(7) Uani 1 1 d G . . . .
H64 H 0.0946 0.5845 0.2411 0.047 Uiso 1 1 calc R U . . .
C65 C 0.03892(7) 0.58947(7) 0.19211(7) 0.0404(7) Uani 1 1 d G . . . .
C66 C 0.02387(6) 0.61455(8) 0.15277(7) 0.0400(7) Uani 1 1 d G . . . .
H66 H -0.0071 0.6063 0.1377 0.048 Uiso 1 1 calc R U . . .
C67 C 0.05414(7) 0.65176(7) 0.13549(6) 0.0367(7) Uani 1 1 d G . . . .
H67 H 0.0439 0.6689 0.1086 0.044 Uiso 1 1 calc R U . . .
C68 C -0.02953(16) 0.53298(15) 0.18449(16) 0.0631(11) Uani 1 1 d . . . . .
H68A H -0.0557 0.5581 0.1813 0.095 Uiso 1 1 calc R U . . .
H68B H -0.0441 0.5048 0.2004 0.095 Uiso 1 1 calc R U . . .
H68C H -0.0175 0.5232 0.1538 0.095 Uiso 1 1 calc R U . . .
C69 C 0.12992(8) 0.70416(6) 0.07166(4) 0.0310(6) Uani 1 1 d G . . . .
C70 C 0.13328(8) 0.65691(6) 0.05516(6) 0.0337(6) Uani 1 1 d G . . . .
H70 H 0.1379 0.6307 0.0761 0.040 Uiso 1 1 calc R U . . .
C71 C 0.12986(8) 0.64794(5) 0.00803(6) 0.0374(7) Uani 1 1 d G . . . .
H71 H 0.1322 0.6156 -0.0032 0.045 Uiso 1 1 calc R U . . .
C72 C 0.12307(8) 0.68623(7) -0.02260(4) 0.0369(7) Uani 1 1 d G . . . .
C73 C 0.11971(8) 0.73349(6) -0.00610(5) 0.0372(7) Uani 1 1 d G . . . .
H73 H 0.1151 0.7597 -0.0270 0.045 Uiso 1 1 calc R U . . .
C74 C 0.12313(8) 0.74245(5) 0.04103(6) 0.0349(7) Uani 1 1 d G . . . .
H74 H 0.1208 0.7747 0.0523 0.042 Uiso 1 1 calc R U . . .
C75 C 0.12242(16) 0.71163(15) -0.10170(12) 0.0538(10) Uani 1 1 d . . . . .
H75A H 0.0915 0.7314 -0.0985 0.081 Uiso 1 1 calc R U . . .
H75B H 0.1236 0.6976 -0.1328 0.081 Uiso 1 1 calc R U . . .
H75C H 0.1526 0.7321 -0.0969 0.081 Uiso 1 1 calc R U . . .
C76 C 0.28016(6) 0.82559(6) 0.14171(6) 0.0286(6) Uani 1 1 d G . . . .
C77 C 0.32795(7) 0.81389(6) 0.12413(6) 0.0340(6) Uani 1 1 d G . . . .
H77 H 0.3316 0.7873 0.1035 0.041 Uiso 1 1 calc R U . . .
C78 C 0.37040(5) 0.84106(7) 0.13675(7) 0.0386(7) Uani 1 1 d G . . . .
H78 H 0.4031 0.8331 0.1247 0.046 Uiso 1 1 calc R U . . .
C79 C 0.36506(6) 0.87992(7) 0.16696(7) 0.0379(7) Uani 1 1 d G . . . .
C80 C 0.31727(7) 0.89161(6) 0.18455(7) 0.0371(7) Uani 1 1 d G . . . .
H80 H 0.3136 0.9182 0.2052 0.045 Uiso 1 1 calc R U . . .
C81 C 0.27482(6) 0.86445(7) 0.17192(7) 0.0343(7) Uani 1 1 d G . . . .
H81 H 0.2422 0.8724 0.1839 0.041 Uiso 1 1 calc R U . . .
C82 C 0.40572(17) 0.94356(15) 0.20917(15) 0.0606(11) Uani 1 1 d . . . . .
H82A H 0.3829 0.9683 0.1964 0.091 Uiso 1 1 calc R U . . .
H82B H 0.4397 0.9576 0.2138 0.091 Uiso 1 1 calc R U . . .
H82C H 0.3923 0.9322 0.2388 0.091 Uiso 1 1 calc R U . . .
C83 C 0.23829(8) 0.78109(6) 0.06215(4) 0.0286(6) Uani 1 1 d G . . . .
C84 C 0.23795(8) 0.82110(5) 0.03294(6) 0.0350(7) Uani 1 1 d G . . . .
H84 H 0.2306 0.8524 0.0449 0.042 Uiso 1 1 calc R U . . .
C85 C 0.24840(9) 0.81530(6) -0.01379(5) 0.0403(7) Uani 1 1 d G . . . .
H85 H 0.2482 0.8427 -0.0337 0.048 Uiso 1 1 calc R U . . .
C86 C 0.25919(9) 0.76948(7) -0.03131(4) 0.0378(7) Uani 1 1 d G . . . .
C87 C 0.25952(8) 0.72946(5) -0.00210(6) 0.0340(7) Uani 1 1 d G . . . .
H87 H 0.2669 0.6981 -0.0141 0.041 Uiso 1 1 calc R U . . .
C88 C 0.24907(8) 0.73526(5) 0.04463(5) 0.0305(6) Uani 1 1 d G . . . .
H88 H 0.2493 0.7079 0.0646 0.037 Uiso 1 1 calc R U . . .
C89 C 0.2790(2) 0.72131(16) -0.09687(13) 0.0759(16) Uani 1 1 d . . . . .
H89A H 0.3107 0.7085 -0.0835 0.114 Uiso 1 1 calc R U . . .
H89B H 0.2830 0.7244 -0.1304 0.114 Uiso 1 1 calc R U . . .
H89C H 0.2509 0.6991 -0.0900 0.114 Uiso 1 1 calc R U . . .
C90 C 0.15134(12) 0.80672(11) 0.21324(10) 0.0321(6) Uani 1 1 d . . . . .
H90A H 0.1221 0.8025 0.2345 0.039 Uiso 1 1 calc R U . . .
H90B H 0.1682 0.8376 0.2218 0.039 Uiso 1 1 calc R U . . .
C91 C 0.10015(11) 0.76766(11) 0.14821(10) 0.0320(6) Uani 1 1 d . . . . .
H91A H 0.0797 0.7764 0.1207 0.038 Uiso 1 1 calc R U . . .
H91B H 0.0759 0.7586 0.1729 0.038 Uiso 1 1 calc R U . . .
C92 C 0.17035(11) 0.82813(10) 0.12870(10) 0.0299(6) Uani 1 1 d . . . . .
H92A H 0.1827 0.8610 0.1370 0.036 Uiso 1 1 calc R U . . .
H92B H 0.1540 0.8306 0.0980 0.036 Uiso 1 1 calc R U . . .
C93 C 0.12930(11) 0.81315(11) 0.16401(9) 0.0293(6) Uani 1 1 d . . . . .
C94 C 0.09065(12) 0.85485(12) 0.16651(11) 0.0363(7) Uani 1 1 d . . . . .
H94A H 0.0780 0.8621 0.1354 0.054 Uiso 1 1 calc R U . . .
H94B H 0.1072 0.8837 0.1794 0.054 Uiso 1 1 calc R U . . .
H94C H 0.0620 0.8453 0.1863 0.054 Uiso 1 1 calc R U . . .
Co1 Co 0.29611(2) 0.63221(2) 0.16340(2) 0.02492(11) Uani 1 1 d . . . . .
Co2 Co 0.21786(2) 0.71635(2) 0.15726(2) 0.02450(11) Uani 1 1 d . . . . .
O1 O 0.27858(10) 0.59708(8) 0.40422(7) 0.0439(6) Uani 1 1 d . . . . .
O2 O 0.51346(8) 0.78285(8) 0.24137(8) 0.0413(5) Uani 1 1 d . . . . .
O3 O 0.15227(12) 0.52518(11) 0.34307(9) 0.0648(8) Uani 1 1 d . . . . .
O6 O 0.50308(9) 0.76821(10) 0.06231(11) 0.0587(7) Uani 1 1 d . . . . .
O7 O 0.10100(10) 0.65301(11) 0.38510(9) 0.0598(8) Uani 1 1 d . . . . .
O8 O 0.37045(9) 0.85875(9) 0.31910(9) 0.0504(6) Uani 1 1 d . . . . .
O9 O 0.01223(10) 0.55157(9) 0.21066(9) 0.0512(6) Uani 1 1 d . . . . .
O10 O 0.12184(10) 0.67341(9) -0.06805(7) 0.0474(6) Uani 1 1 d . . . . .
O11 O 0.40908(9) 0.90389(10) 0.17794(10) 0.0528(6) Uani 1 1 d . . . . .
O12 O 0.26843(12) 0.76755(9) -0.07750(8) 0.0555(7) Uani 1 1 d . . . . .
F2 F 0.29297(7) 0.70398(6) 0.15835(6) 0.0352(4) Uani 1 1 d . . . . .
P1 P 0.36066(3) 0.62418(2) 0.21371(2) 0.02544(15) Uani 1 1 d . . . . .
P2 P 0.27866(3) 0.55576(3) 0.17512(2) 0.02808(16) Uani 1 1 d D . . . .
P3 P 0.34853(3) 0.61406(3) 0.10268(2) 0.03246(17) Uani 1 1 d D . . . .
P4 P 0.19735(3) 0.75687(3) 0.22529(2) 0.02710(15) Uani 1 1 d . . . . .
P5 P 0.13827(3) 0.71372(3) 0.13387(2) 0.02774(15) Uani 1 1 d . . . . .
P6 P 0.22600(3) 0.78795(2) 0.12349(2) 0.02552(15) Uani 1 1 d . . . . .
Cl1 Cl 0.98987(5) 0.41317(4) 0.12502(5) 0.0779(3) Uani 1 1 d . . . . .
Cl2 Cl 0.92366(7) 0.46699(6) 0.06290(6) 0.1120(6) Uani 1 1 d . . . . .
C95 C 0.9278(2) 0.42741(19) 0.10932(19) 0.0805(15) Uani 1 1 d . . . . .
H95A H 0.9103 0.4421 0.1362 0.097 Uiso 1 1 calc R U . . .
H95B H 0.9096 0.3971 0.1014 0.097 Uiso 1 1 calc R U . . .
F1A F 0.22419(10) 0.64606(10) 0.15241(19) 0.0517(11) Uani 0.877(12) 1 d . U P C 1
F1B F 0.2260(8) 0.6527(8) 0.1790(13) 0.051(4) Uani 0.123(12) 1 d . U P C 2
C22A C 0.2311(2) 0.5329(3) 0.1336(2) 0.0332(11) Uani 0.754(13) 1 d DG U P D 1
C23A C 0.24416(16) 0.5074(2) 0.0938(2) 0.0401(12) Uani 0.754(13) 1 d G U P D 1
H23A H 0.2789 0.4997 0.0878 0.048 Uiso 0.754(13) 1 calc R U P D 1
C24A C 0.20642(19) 0.4932(2) 0.06296(13) 0.0472(13) Uani 0.754(13) 1 d G U P D 1
H24A H 0.2153 0.4758 0.0358 0.057 Uiso 0.754(13) 1 calc R U P D 1
C25A C 0.15565(17) 0.5045(2) 0.07178(13) 0.0448(13) Uani 0.754(13) 1 d DG U P D 1
C26A C 0.14262(16) 0.5299(2) 0.11149(16) 0.0417(12) Uani 0.754(13) 1 d G U P D 1
H26A H 0.1079 0.5376 0.1175 0.050 Uiso 0.754(13) 1 calc R U P D 1
C27A C 0.1804(2) 0.5441(3) 0.14238(17) 0.0404(11) Uani 0.754(13) 1 d G U P D 1
H27A H 0.1715 0.5615 0.1695 0.048 Uiso 0.754(13) 1 calc R U P D 1
O4A O 0.1214(2) 0.4900(3) 0.03884(17) 0.0716(19) Uani 0.754(13) 1 d D U P D 1
C28A C 0.0689(3) 0.4974(5) 0.0489(3) 0.098(4) Uani 0.754(13) 1 d D U P D 1
H28A H 0.0481 0.4858 0.0230 0.147 Uiso 0.754(13) 1 calc R U P D 1
H28B H 0.0598 0.4794 0.0769 0.147 Uiso 0.754(13) 1 calc R U P D 1
H28C H 0.0625 0.5321 0.0537 0.147 Uiso 0.754(13) 1 calc R U P D 1
C22B C 0.2362(7) 0.5273(8) 0.1330(7) 0.037(2) Uani 0.246(13) 1 d DG U P D 2
C23B C 0.2543(5) 0.4982(7) 0.0974(7) 0.042(2) Uani 0.246(13) 1 d G U P D 2
H23B H 0.2899 0.4925 0.0944 0.050 Uiso 0.246(13) 1 calc R U P D 2
C24B C 0.2203(6) 0.4774(6) 0.0663(5) 0.047(2) Uani 0.246(13) 1 d G U P D 2
H24B H 0.2327 0.4575 0.0420 0.056 Uiso 0.246(13) 1 calc R U P D 2
C25B C 0.1683(5) 0.4857(6) 0.0708(5) 0.047(2) Uani 0.246(13) 1 d DG U P D 2
C26B C 0.1501(5) 0.5149(6) 0.1064(6) 0.042(2) Uani 0.246(13) 1 d G U P D 2
H26B H 0.1146 0.5205 0.1094 0.051 Uiso 0.246(13) 1 calc R U P D 2
C27B C 0.1841(7) 0.5356(7) 0.1375(6) 0.036(2) Uani 0.246(13) 1 d G U P D 2
H27B H 0.1717 0.5556 0.1618 0.044 Uiso 0.246(13) 1 calc R U P D 2
O4B O 0.1350(7) 0.4662(9) 0.0398(6) 0.080(4) Uani 0.246(13) 1 d D U P D 2
C28B C 0.0822(9) 0.4672(17) 0.0508(13) 0.111(8) Uani 0.246(13) 1 d D U P D 2
H28D H 0.0627 0.4521 0.0258 0.167 Uiso 0.246(13) 1 calc R U P D 2
H28E H 0.0764 0.4492 0.0796 0.167 Uiso 0.246(13) 1 calc R U P D 2
H28F H 0.0711 0.5009 0.0547 0.167 Uiso 0.246(13) 1 calc R U P D 2
C29A C 0.32113(13) 0.60756(14) 0.04457(7) 0.0345(10) Uani 0.781(6) 1 d DG U P E 1
C30A C 0.35321(9) 0.60397(15) 0.00651(9) 0.0443(11) Uani 0.781(6) 1 d G U P E 1
H30A H 0.3891 0.6063 0.0104 0.053 Uiso 0.781(6) 1 calc R U P E 1
C31A C 0.33276(11) 0.59691(16) -0.03726(8) 0.0465(11) Uani 0.781(6) 1 d G U P E 1
H31A H 0.3547 0.5945 -0.0633 0.056 Uiso 0.781(6) 1 calc R U P E 1
C32A C 0.28023(12) 0.59344(14) -0.04297(9) 0.0399(10) Uani 0.781(6) 1 d DG U P E 1
C33A C 0.24815(9) 0.59703(17) -0.00490(12) 0.0365(10) Uani 0.781(6) 1 d G U P E 1
H33A H 0.2122 0.5947 -0.0088 0.044 Uiso 0.781(6) 1 calc R U P E 1
C34A C 0.26860(12) 0.60409(17) 0.03886(10) 0.0339(10) Uani 0.781(6) 1 d G U P E 1
H34A H 0.2467 0.6065 0.0649 0.041 Uiso 0.781(6) 1 calc R U P E 1
O5A O 0.2647(2) 0.58665(19) -0.08762(13) 0.0499(12) Uani 0.781(6) 1 d D U P E 1
C35A C 0.2116(3) 0.5854(6) -0.0963(6) 0.049(3) Uani 0.781(6) 1 d D U P E 1
H35A H 0.2056 0.5803 -0.1294 0.073 Uiso 0.781(6) 1 calc R U P E 1
H35B H 0.1961 0.5587 -0.0788 0.073 Uiso 0.781(6) 1 calc R U P E 1
H35C H 0.1962 0.6162 -0.0867 0.073 Uiso 0.781(6) 1 calc R U P E 1
C29B C 0.3237(5) 0.5955(6) 0.0470(3) 0.037(2) Uani 0.219(6) 1 d DG U P E 2
C30B C 0.3539(4) 0.5726(6) 0.0141(4) 0.044(2) Uani 0.219(6) 1 d G U P E 2
H30B H 0.3879 0.5635 0.0214 0.053 Uiso 0.219(6) 1 calc R U P E 2
C31B C 0.3343(4) 0.5630(6) -0.0295(3) 0.048(2) Uani 0.219(6) 1 d G U P E 2
H31B H 0.3549 0.5473 -0.0520 0.058 Uiso 0.219(6) 1 calc R U P E 2
C32B C 0.2845(5) 0.5762(5) -0.0403(3) 0.043(2) Uani 0.219(6) 1 d DG U P E 2
C33B C 0.2543(4) 0.5991(7) -0.0074(5) 0.037(2) Uani 0.219(6) 1 d G U P E 2
H33B H 0.2203 0.6082 -0.0147 0.044 Uiso 0.219(6) 1 calc R U P E 2
C34B C 0.2739(5) 0.6088(7) 0.0363(4) 0.0328(19) Uani 0.219(6) 1 d G U P E 2
H34B H 0.2533 0.6244 0.0587 0.039 Uiso 0.219(6) 1 calc R U P E 2
O5B O 0.2652(8) 0.5653(6) -0.0826(4) 0.052(4) Uani 0.219(6) 1 d D U P E 2
C35B C 0.2129(10) 0.576(2) -0.089(2) 0.053(8) Uani 0.219(6) 1 d D U P E 2
H35D H 0.2027 0.5669 -0.1205 0.079 Uiso 0.219(6) 1 calc R U P E 2
H35E H 0.1924 0.5579 -0.0667 0.079 Uiso 0.219(6) 1 calc R U P E 2
H35F H 0.2073 0.6109 -0.0847 0.079 Uiso 0.219(6) 1 calc R U P E 2

loop_
_atom_site_aniso_label
_atom_site_aniso_U_11
_atom_site_aniso_U_22
_atom_site_aniso_U_33
_atom_site_aniso_U_23
_atom_site_aniso_U_13
_atom_site_aniso_U_12
B1A 0.054(3) 0.0264(18) 0.032(2) -0.0029(16) -0.009(2) 0.0059(18)
F3A 0.0552(8) 0.0362(6) 0.0528(8) -0.0002(6) -0.0003(6) -0.0022(5)
F4A 0.0552(8) 0.0362(6) 0.0528(8) -0.0002(6) -0.0003(6) -0.0022(5)
F5A 0.0552(8) 0.0362(6) 0.0528(8) -0.0002(6) -0.0003(6) -0.0022(5)
F6A 0.0552(8) 0.0362(6) 0.0528(8) -0.0002(6) -0.0003(6) -0.0022(5)
B1B 0.054(3) 0.0264(18) 0.032(2) -0.0029(16) -0.009(2) 0.0059(18)
F3B 0.0552(8) 0.0362(6) 0.0528(8) -0.0002(6) -0.0003(6) -0.0022(5)
F4B 0.0552(8) 0.0362(6) 0.0528(8) -0.0002(6) -0.0003(6) -0.0022(5)
F5B 0.0552(8) 0.0362(6) 0.0528(8) -0.0002(6) -0.0003(6) -0.0022(5)
F6B 0.0552(8) 0.0362(6) 0.0528(8) -0.0002(6) -0.0003(6) -0.0022(5)
B2A 0.095(4) 0.046(2) 0.042(2) 0.0006(19) 0.009(2) 0.025(2)
F7A 0.1107(15) 0.0712(10) 0.0519(9) -0.0117(7) 0.0011(10) 0.0104(10)
F8A 0.1107(15) 0.0712(10) 0.0519(9) -0.0117(7) 0.0011(10) 0.0104(10)
F9A 0.1107(15) 0.0712(10) 0.0519(9) -0.0117(7) 0.0011(10) 0.0104(10)
F10A 0.1107(15) 0.0712(10) 0.0519(9) -0.0117(7) 0.0011(10) 0.0104(10)
B2B 0.095(4) 0.046(2) 0.042(2) 0.0006(19) 0.009(2) 0.025(2)
F7B 0.1107(15) 0.0712(10) 0.0519(9) -0.0117(7) 0.0011(10) 0.0104(10)
F8B 0.1107(15) 0.0712(10) 0.0519(9) -0.0117(7) 0.0011(10) 0.0104(10)
F9B 0.1107(15) 0.0712(10) 0.0519(9) -0.0117(7) 0.0011(10) 0.0104(10)
F10B 0.1107(15) 0.0712(10) 0.0519(9) -0.0117(7) 0.0011(10) 0.0104(10)
C1 0.0243(14) 0.0285(14) 0.0247(13) 0.0001(11) 0.0007(11) 0.0005(11)
C2 0.0350(16) 0.0238(14) 0.0325(15) 0.0013(11) 0.0015(12) 0.0030(12)
C3 0.0415(18) 0.0303(16) 0.0337(16) -0.0049(12) 0.0036(13) 0.0055(13)
C4 0.0395(17) 0.0335(15) 0.0240(14) -0.0011(12) 0.0017(12) 0.0030(13)
C5 0.0383(17) 0.0263(14) 0.0288(14) 0.0031(11) -0.0006(12) 0.0027(12)
C6 0.0318(15) 0.0264(14) 0.0270(14) -0.0032(11) 0.0008(12) 0.0031(11)
C7 0.082(3) 0.047(2) 0.0360(18) 0.0074(15) 0.0180(18) 0.0043(19)
C8 0.0265(14) 0.0268(14) 0.0302(14) -0.0002(11) 0.0034(11) 0.0004(11)
C9 0.0328(16) 0.0371(17) 0.0447(18) 0.0138(14) -0.0044(14) -0.0036(13)
C10 0.0295(16) 0.0424(18) 0.0485(19) 0.0118(15) -0.0121(14) -0.0072(13)
C11 0.0236(14) 0.0300(15) 0.0418(16) 0.0002(12) 0.0038(12) -0.0021(12)
C12 0.0372(16) 0.0295(15) 0.0329(15) 0.0037(12) 0.0042(13) -0.0027(13)
C13 0.0335(16) 0.0307(15) 0.0282(14) -0.0008(11) 0.0000(12) -0.0009(12)
C14 0.0414(19) 0.0415(19) 0.065(2) 0.0119(17) 0.0014(17) -0.0118(15)
C15 0.0305(15) 0.0285(14) 0.0265(13) 0.0000(11) 0.0005(12) -0.0012(12)
C16 0.0358(16) 0.0281(14) 0.0296(14) 0.0004(12) -0.0011(12) 0.0015(12)
C17 0.0416(18) 0.0362(17) 0.0331(16) -0.0032(13) 0.0066(14) 0.0056(14)
C18 0.0429(18) 0.0459(19) 0.0324(16) 0.0043(14) 0.0096(14) 0.0019(15)
C19 0.0444(19) 0.0327(16) 0.0400(17) 0.0094(13) 0.0064(14) 0.0010(14)
C20 0.0365(17) 0.0275(14) 0.0353(15) -0.0025(12) 0.0037(13) -0.0001(12)
C21 0.114(5) 0.076(3) 0.093(4) 0.039(3) 0.066(4) 0.018(3)
C36 0.0316(15) 0.0404(16) 0.0236(13) -0.0002(12) 0.0019(12) -0.0010(13)
C37 0.0349(17) 0.0450(18) 0.0321(15) 0.0061(13) -0.0018(13) 0.0059(14)
C38 0.0274(16) 0.055(2) 0.0446(18) 0.0085(15) -0.0034(14) 0.0012(14)
C39 0.0299(16) 0.0471(19) 0.0445(18) 0.0042(15) 0.0021(14) -0.0045(14)
C40 0.0307(16) 0.0441(19) 0.0477(18) 0.0129(15) 0.0043(14) 0.0033(14)
C41 0.0258(15) 0.0472(18) 0.0390(17) 0.0083(14) 0.0003(13) -0.0011(13)
C42 0.042(2) 0.057(3) 0.114(4) 0.026(3) 0.014(2) -0.0057(19)
C43 0.0316(15) 0.0294(15) 0.0344(15) 0.0003(12) 0.0067(12) 0.0037(12)
C44 0.0390(17) 0.0267(15) 0.0365(16) -0.0032(12) 0.0083(13) 0.0014(12)
C45 0.051(2) 0.0317(16) 0.0352(16) -0.0064(13) 0.0154(14) -0.0010(14)
C46 0.0413(18) 0.0274(15) 0.0356(16) -0.0050(12) 0.0121(13) 0.0013(13)
C47 0.048(2) 0.0324(17) 0.055(2) -0.0022(14) 0.0178(16) 0.0080(15)
C48 0.0340(16) 0.0313(15) 0.0233(13) -0.0021(11) 0.0015(12) 0.0049(12)
C49 0.0347(17) 0.052(2) 0.0291(15) 0.0050(13) 0.0015(13) 0.0064(14)
C50 0.0343(17) 0.059(2) 0.0376(17) 0.0092(15) 0.0101(14) 0.0074(15)
C51 0.047(2) 0.0458(19) 0.0288(15) 0.0073(13) 0.0125(14) 0.0158(15)
C52 0.0439(18) 0.0376(17) 0.0288(15) 0.0033(12) -0.0004(13) 0.0111(14)
C53 0.0369(17) 0.0323(15) 0.0304(15) 0.0000(12) -0.0014(13) 0.0044(13)
C54 0.072(3) 0.106(4) 0.047(2) 0.038(2) 0.019(2) 0.033(3)
C55 0.0336(15) 0.0304(14) 0.0216(13) 0.0024(11) -0.0002(11) 0.0030(12)
C56 0.0374(17) 0.0332(15) 0.0259(14) 0.0022(12) 0.0032(12) 0.0059(13)
C57 0.0438(18) 0.0310(15) 0.0267(14) -0.0024(12) 0.0021(13) 0.0012(13)
C58 0.0406(17) 0.0357(16) 0.0302(15) -0.0014(12) -0.0040(13) -0.0054(13)
C59 0.0328(16) 0.0400(17) 0.0318(15) -0.0020(13) -0.0011(13) 0.0032(13)
C60 0.0341(16) 0.0303(15) 0.0284(14) -0.0007(12) -0.0007(12) 0.0043(12)
C61 0.042(2) 0.080(3) 0.093(3) -0.031(3) -0.011(2) -0.007(2)
C62 0.0288(15) 0.0326(15) 0.0314(15) 0.0004(12) 0.0016(12) -0.0033(12)
C63 0.0306(16) 0.0361(16) 0.0331(15) 0.0023(12) 0.0000(12) -0.0032(12)
C64 0.0371(17) 0.0389(17) 0.0406(17) 0.0081(14) 0.0056(14) -0.0021(14)
C65 0.0345(17) 0.0359(17) 0.0507(19) -0.0033(14) 0.0152(15) -0.0068(13)
C66 0.0297(16) 0.0452(19) 0.0450(18) -0.0063(15) 0.0019(14) -0.0070(14)
C67 0.0319(16) 0.0452(18) 0.0331(16) 0.0018(13) -0.0007(13) -0.0020(14)
C68 0.052(2) 0.053(2) 0.084(3) -0.011(2) 0.022(2) -0.0207(19)
C69 0.0267(14) 0.0374(16) 0.0288(14) 0.0025(12) -0.0032(12) -0.0036(12)
C70 0.0315(16) 0.0382(17) 0.0314(15) 0.0049(12) -0.0010(12) -0.0018(13)
C71 0.0350(17) 0.0411(17) 0.0362(16) -0.0016(13) -0.0001(13) 0.0004(13)
C72 0.0319(16) 0.0510(19) 0.0277(15) 0.0026(13) -0.0018(12) -0.0023(14)
C73 0.0359(17) 0.0430(18) 0.0327(16) 0.0100(13) -0.0057(13) -0.0020(14)
C74 0.0358(16) 0.0357(16) 0.0333(15) 0.0039(12) -0.0062(13) -0.0044(13)
C75 0.062(2) 0.070(3) 0.0289(17) 0.0110(16) 0.0020(16) 0.006(2)
C76 0.0324(15) 0.0284(14) 0.0251(14) 0.0050(11) 0.0008(11) 0.0009(12)
C77 0.0354(16) 0.0345(16) 0.0321(15) -0.0007(12) 0.0019(13) -0.0003(13)
C78 0.0300(16) 0.0457(18) 0.0402(17) 0.0034(14) 0.0050(13) -0.0018(14)
C79 0.0357(17) 0.0370(17) 0.0408(17) 0.0054(13) -0.0050(14) -0.0077(14)
C80 0.0401(18) 0.0333(16) 0.0380(17) -0.0032(13) 0.0010(14) -0.0022(13)
C81 0.0345(16) 0.0323(16) 0.0361(16) 0.0013(13) 0.0024(13) -0.0011(12)
C82 0.058(2) 0.054(2) 0.071(3) -0.007(2) -0.011(2) -0.0168(19)
C83 0.0297(15) 0.0306(15) 0.0253(13) 0.0023(11) 0.0002(11) -0.0005(12)
C84 0.0471(19) 0.0284(15) 0.0295(15) 0.0020(12) 0.0009(13) -0.0027(13)
C85 0.059(2) 0.0324(16) 0.0296(15) 0.0061(12) 0.0018(15) -0.0051(15)
C86 0.051(2) 0.0391(17) 0.0230(14) 0.0016(12) 0.0012(13) -0.0035(15)
C87 0.0436(18) 0.0306(15) 0.0279(14) -0.0006(12) -0.0006(13) 0.0019(13)
C88 0.0328(15) 0.0308(15) 0.0280(14) 0.0040(11) -0.0017(12) 0.0025(12)
C89 0.146(5) 0.052(2) 0.0288(18) -0.0072(17) 0.012(2) 0.010(3)
C90 0.0332(16) 0.0369(16) 0.0263(14) -0.0002(12) 0.0002(12) 0.0101(13)
C91 0.0271(15) 0.0357(16) 0.0333(15) 0.0043(12) -0.0007(12) 0.0029(12)
C92 0.0323(15) 0.0277(14) 0.0298(14) 0.0031(11) -0.0001(12) 0.0018(12)
C93 0.0308(15) 0.0304(15) 0.0267(14) 0.0027(11) -0.0018(12) 0.0035(12)
C94 0.0345(17) 0.0368(17) 0.0375(16) 0.0034(13) -0.0020(13) 0.0092(13)
Co1 0.0286(2) 0.0245(2) 0.0217(2) -0.00006(17) 0.00095(18) -0.00284(18)
Co2 0.0253(2) 0.0250(2) 0.0232(2) 0.00286(17) 0.00001(17) -0.00008(17)
O1 0.0670(16) 0.0378(12) 0.0269(11) 0.0007(9) 0.0125(10) 0.0074(11)
O2 0.0309(11) 0.0366(12) 0.0563(14) 0.0088(10) -0.0050(10) -0.0108(9)
O3 0.079(2) 0.0641(18) 0.0512(15) 0.0114(13) 0.0354(14) 0.0057(15)
O6 0.0351(13) 0.0574(16) 0.0837(19) 0.0186(14) 0.0009(13) -0.0103(12)
O7 0.0512(15) 0.082(2) 0.0459(14) 0.0309(13) 0.0215(12) 0.0234(14)
O8 0.0425(14) 0.0545(15) 0.0542(15) -0.0186(12) -0.0050(11) -0.0083(11)
O9 0.0466(14) 0.0418(13) 0.0653(16) 0.0059(12) 0.0114(12) -0.0145(11)
O10 0.0590(15) 0.0555(15) 0.0277(11) 0.0014(10) -0.0022(10) -0.0002(12)
O11 0.0379(13) 0.0560(16) 0.0646(16) -0.0076(13) -0.0030(12) -0.0155(11)
O12 0.101(2) 0.0420(13) 0.0239(11) -0.0007(10) 0.0055(12) 0.0009(14)
F2 0.0349(9) 0.0221(8) 0.0486(10) -0.0006(7) -0.0109(8) 0.0024(7)
P1 0.0266(3) 0.0238(3) 0.0260(3) 0.0002(3) 0.0018(3) 0.0004(3)
P2 0.0336(4) 0.0248(3) 0.0259(3) -0.0022(3) 0.0035(3) -0.0034(3)
P3 0.0351(4) 0.0383(4) 0.0240(3) -0.0032(3) 0.0056(3) -0.0041(3)
P4 0.0285(4) 0.0310(4) 0.0217(3) 0.0006(3) -0.0001(3) 0.0050(3)
P5 0.0269(4) 0.0295(4) 0.0268(3) 0.0036(3) -0.0027(3) -0.0014(3)
P6 0.0283(4) 0.0247(3) 0.0236(3) 0.0026(3) 0.0011(3) 0.0003(3)
Cl1 0.0752(7) 0.0641(7) 0.0945(9) 0.0092(6) -0.0068(6) 0.0067(6)
Cl2 0.1119(12) 0.1116(12) 0.1126(11) 0.0538(10) -0.0298(10) -0.0189(9)
C95 0.077(3) 0.072(3) 0.092(4) 0.022(3) -0.026(3) -0.024(3)
F1A 0.0383(13) 0.0373(13) 0.079(3) 0.0039(15) -0.0054(15) 0.0011(10)
F1B 0.041(6) 0.033(6) 0.079(8) 0.015(7) 0.003(7) -0.004(5)
C22A 0.044(2) 0.029(2) 0.0266(18) -0.0004(16) 0.0013(18) -0.0085(19)
C23A 0.045(2) 0.042(3) 0.034(2) -0.006(2) 0.0016(19) -0.004(2)
C24A 0.054(3) 0.052(3) 0.036(2) -0.013(2) -0.001(2) -0.006(2)
C25A 0.048(2) 0.049(3) 0.037(2) -0.007(2) -0.008(2) -0.012(2)
C26A 0.043(2) 0.046(3) 0.036(2) -0.005(2) -0.0015(18) -0.006(2)
C27A 0.042(2) 0.045(3) 0.034(2) -0.0093(18) 0.0002(19) -0.002(2)
O4A 0.065(3) 0.102(5) 0.047(2) -0.021(3) -0.016(2) -0.021(3)
C28A 0.058(4) 0.177(12) 0.059(4) -0.010(7) -0.018(4) -0.044(6)
C22B 0.042(4) 0.039(4) 0.031(3) -0.002(3) 0.000(3) -0.008(4)
C23B 0.049(4) 0.043(4) 0.033(3) -0.006(4) -0.003(4) -0.009(4)
C24B 0.054(4) 0.048(4) 0.037(3) -0.007(4) -0.004(4) -0.005(4)
C25B 0.053(4) 0.051(4) 0.037(3) -0.011(4) -0.002(4) -0.007(4)
C26B 0.047(4) 0.045(4) 0.035(3) -0.011(4) -0.001(3) -0.008(4)
C27B 0.043(4) 0.038(4) 0.028(3) -0.011(3) 0.001(3) -0.007(4)
O4B 0.076(7) 0.104(9) 0.060(6) -0.031(7) -0.020(6) -0.016(7)
C28B 0.088(14) 0.18(2) 0.066(11) -0.013(16) -0.023(11) -0.042(14)
C29A 0.0352(19) 0.040(2) 0.0279(17) -0.0051(16) 0.0027(15) -0.0039(17)
C30A 0.0345(19) 0.064(3) 0.0346(19) -0.0115(19) 0.0046(16) -0.0117(19)
C31A 0.039(2) 0.069(3) 0.0313(19) -0.0113(19) 0.0054(16) -0.007(2)
C32A 0.039(2) 0.047(2) 0.0336(19) -0.0072(17) -0.0031(16) -0.0004(19)
C33A 0.0308(19) 0.042(2) 0.0369(19) 0.0017(17) 0.0023(17) 0.0011(17)
C34A 0.036(2) 0.034(2) 0.0314(18) 0.0034(16) 0.0062(16) -0.0005(17)
O5A 0.0473(19) 0.070(3) 0.0326(17) -0.0066(19) -0.0075(14) -0.009(3)
C35A 0.048(3) 0.054(7) 0.045(5) 0.007(4) -0.016(3) -0.006(3)
C29B 0.035(4) 0.047(4) 0.031(3) -0.004(3) 0.006(3) -0.007(3)
C30B 0.038(3) 0.061(4) 0.034(3) -0.012(4) 0.004(3) -0.004(4)
C31B 0.042(4) 0.065(4) 0.037(3) -0.012(4) 0.002(3) -0.001(4)
C32B 0.038(4) 0.053(4) 0.037(3) -0.010(3) -0.001(3) -0.001(4)
C33B 0.033(4) 0.042(4) 0.035(4) -0.001(3) 0.003(3) 0.000(3)
C34B 0.033(3) 0.036(4) 0.029(3) 0.001(3) 0.009(3) -0.004(3)
O5B 0.050(6) 0.062(8) 0.043(6) -0.018(6) -0.008(5) -0.009(7)
C35B 0.071(12) 0.042(15) 0.045(15) -0.005(13) -0.021(9) 0.004(9)

loop_
_atom_type_symbol
_atom_type_description
_atom_type_scat_dispersion_real
_atom_type_scat_dispersion_imag
_atom_type_scat_source
C C 0.0181 0.0091 'International Tables Vol C Tables 4.2.6.8 and 6.1.1.4'
H H 0.0000 0.0000 'International Tables Vol C Tables 4.2.6.8 and 6.1.1.4'
O O 0.0492 0.0322 'International Tables Vol C Tables 4.2.6.8 and 6.1.1.4'
B B 0.0090 0.0039 'International Tables Vol C Tables 4.2.6.8 and 6.1.1.4'
F F 0.0727 0.0534 'International Tables Vol C Tables 4.2.6.8 and 6.1.1.4'
P P 0.2955 0.4335 'International Tables Vol C Tables 4.2.6.8 and 6.1.1.4'
Co Co -2.3653 3.6143 'International Tables Vol C Tables 4.2.6.8 and 6.1.1.4'
Cl Cl 0.3639 0.7018 'International Tables Vol C Tables 4.2.6.8 and 6.1.1.4'

loop_
_geom_angle_atom_site_label_1
_geom_angle_atom_site_label_2
_geom_angle_atom_site_label_3
_geom_angle
_geom_angle_site_symmetry_1
_geom_angle_site_symmetry_3
_geom_angle_publ_flag
F4A B1A F6A 109.5 . . ?
F4A B1A F5A 109.5 . . ?
F6A B1A F5A 109.5 . . ?
F4A B1A F3A 109.5 . . ?
F6A B1A F3A 109.5 . . ?
F5A B1A F3A 109.5 . . ?
F4B B1B F5B 109.5 . . ?
F4B B1B F6B 109.5 . . ?
F5B B1B F6B 109.5 . . ?
F4B B1B F3B 109.5 . . ?
F5B B1B F3B 109.5 . . ?
F6B B1B F3B 109.5 . . ?
F8A B2A F7A 109.5 . . ?
F8A B2A F9A 109.5 . . ?
F7A B2A F9A 109.5 . . ?
F8A B2A F10A 109.5 . . ?
F7A B2A F10A 109.5 . . ?
F9A B2A F10A 109.5 . . ?
F8B B2B F10B 109.5 . . ?
F8B B2B F9B 109.5 . . ?
F10B B2B F9B 109.5 . . ?
F8B B2B F7B 109.5 . . ?
F10B B2B F7B 109.5 . . ?
F9B B2B F7B 109.5 . . ?
C2 C1 C6 120.0 . . ?
C2 C1 P1 117.21(9) . . ?
C6 C1 P1 122.31(9) . . ?
C1 C2 C3 120.0 . . ?
C1 C2 H2 120.0 . . ?
C3 C2 H2 120.0 . . ?
C4 C3 C2 120.0 . . ?
C4 C3 H3 120.0 . . ?
C2 C3 H3 120.0 . . ?
O1 C4 C3 115.32(15) . . ?
O1 C4 C5 124.54(15) . . ?
C3 C4 C5 120.0 . . ?
C6 C5 C4 120.0 . . ?
C6 C5 H5 120.0 . . ?
C4 C5 H5 120.0 . . ?
C5 C6 C1 120.0 . . ?
C5 C6 H6 120.0 . . ?
C1 C6 H6 120.0 . . ?
O1 C7 H7A 109.5 . . ?
O1 C7 H7B 109.5 . . ?
H7A C7 H7B 109.5 . . ?
O1 C7 H7C 109.5 . . ?
H7A C7 H7C 109.5 . . ?
H7B C7 H7C 109.5 . . ?
C9 C8 C13 120.0 . . ?
C9 C8 P1 118.24(10) . . ?
C13 C8 P1 121.72(10) . . ?
C8 C9 C10 120.0 . . ?
C8 C9 H9 120.0 . . ?
C10 C9 H9 120.0 . . ?
C11 C10 C9 120.0 . . ?
C11 C10 H10 120.0 . . ?
C9 C10 H10 120.0 . . ?
O2 C11 C10 115.64(15) . . ?
O2 C11 C12 124.34(15) . . ?
C10 C11 C12 120.0 . . ?
C11 C12 C13 120.0 . . ?
C11 C12 H12 120.0 . . ?
C13 C12 H12 120.0 . . ?
C12 C13 C8 120.0 . . ?
C12 C13 H13 120.0 . . ?
C8 C13 H13 120.0 . . ?
O2 C14 H14A 109.5 . . ?
O2 C14 H14B 109.5 . . ?
H14A C14 H14B 109.5 . . ?
O2 C14 H14C 109.5 . . ?
H14A C14 H14C 109.5 . . ?
H14B C14 H14C 109.5 . . ?
C16 C15 C20 120.0 . . ?
C16 C15 P2 119.66(10) . . ?
C20 C15 P2 119.93(10) . . ?
C17 C16 C15 120.0 . . ?
C17 C16 H16 120.0 . . ?
C15 C16 H16 120.0 . . ?
C16 C17 C18 120.0 . . ?
C16 C17 H17 120.0 . . ?
C18 C17 H17 120.0 . . ?
O3 C18 C17 114.68(18) . . ?
O3 C18 C19 125.29(18) . . ?
C17 C18 C19 120.0 . . ?
C20 C19 C18 120.0 . . ?
C20 C19 H19 120.0 . . ?
C18 C19 H19 120.0 . . ?
C19 C20 C15 120.0 . . ?
C19 C20 H20 120.0 . . ?
C15 C20 H20 120.0 . . ?
O3 C21 H21A 109.5 . . ?
O3 C21 H21B 109.5 . . ?
H21A C21 H21B 109.5 . . ?
O3 C21 H21C 109.5 . . ?
H21A C21 H21C 109.5 . . ?
H21B C21 H21C 109.5 . . ?
C37 C36 C41 120.0 . . ?
C37 C36 P3 123.60(11) . . ?
C41 C36 P3 116.38(11) . . ?
C38 C37 C36 120.0 . . ?
C38 C37 H37 120.0 . . ?
C36 C37 H37 120.0 . . ?
C37 C38 C39 120.0 . . ?
C37 C38 H38 120.0 . . ?
C39 C38 H38 120.0 . . ?
O6 C39 C40 124.37(17) . . ?
O6 C39 C38 115.62(17) . . ?
C40 C39 C38 120.0 . . ?
C39 C40 C41 120.0 . . ?
C39 C40 H40 120.0 . . ?
C41 C40 H40 120.0 . . ?
C40 C41 C36 120.0 . . ?
C40 C41 H41 120.0 . . ?
C36 C41 H41 120.0 . . ?
O6 C42 H42A 109.5 . . ?
O6 C42 H42B 109.5 . . ?
H42A C42 H42B 109.5 . . ?
O6 C42 H42C 109.5 . . ?
H42A C42 H42C 109.5 . . ?
H42B C42 H42C 109.5 . . ?
C46 C43 P1 118.5(2) . . ?
C46 C43 H43A 107.7 . . ?
P1 C43 H43A 107.7 . . ?
C46 C43 H43B 107.7 . . ?
P1 C43 H43B 107.7 . . ?
H43A C43 H43B 107.1 . . ?
C46 C44 P2 116.3(2) . . ?
C46 C44 H44A 108.2 . . ?
P2 C44 H44A 108.2 . . ?
C46 C44 H44B 108.2 . . ?
P2 C44 H44B 108.2 . . ?
H44A C44 H44B 107.4 . . ?
C46 C45 P3 118.1(2) . . ?
C46 C45 H45A 107.8 . . ?
P3 C45 H45A 107.8 . . ?
C46 C45 H45B 107.8 . . ?
P3 C45 H45B 107.8 . . ?
H45A C45 H45B 107.1 . . ?
C43 C46 C44 111.9(2) . . ?
C43 C46 C47 107.2(3) . . ?
C44 C46 C47 106.8(3) . . ?
C43 C46 C45 113.3(3) . . ?
C44 C46 C45 110.5(3) . . ?
C47 C46 C45 106.7(2) . . ?
C46 C47 H47A 109.5 . . ?
C46 C47 H47B 109.5 . . ?
H47A C47 H47B 109.5 . . ?
C46 C47 H47C 109.5 . . ?
H47A C47 H47C 109.5 . . ?
H47B C47 H47C 109.5 . . ?
C49 C48 C53 120.0 . . ?
C49 C48 P4 121.33(10) . . ?
C53 C48 P4 118.65(10) . . ?
C50 C49 C48 120.0 . . ?
C50 C49 H49 120.0 . . ?
C48 C49 H49 120.0 . . ?
C51 C50 C49 120.0 . . ?
C51 C50 H50 120.0 . . ?
C49 C50 H50 120.0 . . ?
O7 C51 C50 115.10(17) . . ?
O7 C51 C52 124.90(17) . . ?
C50 C51 C52 120.0 . . ?
C53 C52 C51 120.0 . . ?
C53 C52 H52 120.0 . . ?
C51 C52 H52 120.0 . . ?
C52 C53 C48 120.0 . . ?
C52 C53 H53 120.0 . . ?
C48 C53 H53 120.0 . . ?
O7 C54 H54A 109.5 . . ?
O7 C54 H54B 109.5 . . ?
H54A C54 H54B 109.5 . . ?
O7 C54 H54C 109.5 . . ?
H54A C54 H54C 109.5 . . ?
H54B C54 H54C 109.5 . . ?
C56 C55 C60 120.0 . . ?
C56 C55 P4 120.75(10) . . ?
C60 C55 P4 119.25(10) . . ?
C55 C56 C57 120.0 . . ?
C55 C56 H56 120.0 . . ?
C57 C56 H56 120.0 . . ?
C58 C57 C56 120.0 . . ?
C58 C57 H57 120.0 . . ?
C56 C57 H57 120.0 . . ?
O8 C58 C59 124.09(16) . . ?
O8 C58 C57 115.88(16) . . ?
C59 C58 C57 120.0 . . ?
C58 C59 C60 120.0 . . ?
C58 C59 H59 120.0 . . ?
C60 C59 H59 120.0 . . ?
C59 C60 C55 120.0 . . ?
C59 C60 H60 120.0 . . ?
C55 C60 H60 120.0 . . ?
O8 C61 H61A 109.5 . . ?
O8 C61 H61B 109.5 . . ?
H61A C61 H61B 109.5 . . ?
O8 C61 H61C 109.5 . . ?
H61A C61 H61C 109.5 . . ?
H61B C61 H61C 109.5 . . ?
C63 C62 C67 120.0 . . ?
C63 C62 P5 121.31(10) . . ?
C67 C62 P5 118.69(10) . . ?
C64 C63 C62 120.0 . . ?
C64 C63 H63 120.0 . . ?
C62 C63 H63 120.0 . . ?
C65 C64 C63 120.0 . . ?
C65 C64 H64 120.0 . . ?
C63 C64 H64 120.0 . . ?
O9 C65 C64 116.15(18) . . ?
O9 C65 C66 123.83(18) . . ?
C64 C65 C66 120.0 . . ?
C65 C66 C67 120.0 . . ?
C65 C66 H66 120.0 . . ?
C67 C66 H66 120.0 . . ?
C66 C67 C62 120.0 . . ?
C66 C67 H67 120.0 . . ?
C62 C67 H67 120.0 . . ?
O9 C68 H68A 109.5 . . ?
O9 C68 H68B 109.5 . . ?
H68A C68 H68B 109.5 . . ?
O9 C68 H68C 109.5 . . ?
H68A C68 H68C 109.5 . . ?
H68B C68 H68C 109.5 . . ?
C70 C69 C74 120.0 . . ?
C70 C69 P5 117.69(10) . . ?
C74 C69 P5 122.23(10) . . ?
C69 C70 C71 120.0 . . ?
C69 C70 H70 120.0 . . ?
C71 C70 H70 120.0 . . ?
C72 C71 C70 120.0 . . ?
C72 C71 H71 120.0 . . ?
C70 C71 H71 120.0 . . ?
O10 C72 C73 124.98(16) . . ?
O10 C72 C71 114.99(16) . . ?
C73 C72 C71 120.0 . . ?
C74 C73 C72 120.0 . . ?
C74 C73 H73 120.0 . . ?
C72 C73 H73 120.0 . . ?
C73 C74 C69 120.0 . . ?
C73 C74 H74 120.0 . . ?
C69 C74 H74 120.0 . . ?
O10 C75 H75A 109.5 . . ?
O10 C75 H75B 109.5 . . ?
H75A C75 H75B 109.5 . . ?
O10 C75 H75C 109.5 . . ?
H75A C75 H75C 109.5 . . ?
H75B C75 H75C 109.5 . . ?
C77 C76 C81 120.0 . . ?
C77 C76 P6 117.41(10) . . ?
C81 C76 P6 122.59(10) . . ?
C78 C77 C76 120.0 . . ?
C78 C77 H77 120.0 . . ?
C76 C77 H77 120.0 . . ?
C79 C78 C77 120.0 . . ?
C79 C78 H78 120.0 . . ?
C77 C78 H78 120.0 . . ?
O11 C79 C78 115.71(17) . . ?
O11 C79 C80 124.28(17) . . ?
C78 C79 C80 120.0 . . ?
C81 C80 C79 120.0 . . ?
C81 C80 H80 120.0 . . ?
C79 C80 H80 120.0 . . ?
C80 C81 C76 120.0 . . ?
C80 C81 H81 120.0 . . ?
C76 C81 H81 120.0 . . ?
O11 C82 H82A 109.5 . . ?
O11 C82 H82B 109.5 . . ?
H82A C82 H82B 109.5 . . ?
O11 C82 H82C 109.5 . . ?
H82A C82 H82C 109.5 . . ?
H82B C82 H82C 109.5 . . ?
C84 C83 C88 120.0 . . ?
C84 C83 P6 120.78(10) . . ?
C88 C83 P6 119.21(10) . . ?
C83 C84 C85 120.0 . . ?
C83 C84 H84 120.0 . . ?
C85 C84 H84 120.0 . . ?
C86 C85 C84 120.0 . . ?
C86 C85 H85 120.0 . . ?
C84 C85 H85 120.0 . . ?
O12 C86 C85 115.51(16) . . ?
O12 C86 C87 124.49(16) . . ?
C85 C86 C87 120.0 . . ?
C88 C87 C86 120.0 . . ?
C88 C87 H87 120.0 . . ?
C86 C87 H87 120.0 . . ?
C87 C88 C83 120.0 . . ?
C87 C88 H88 120.0 . . ?
C83 C88 H88 120.0 . . ?
O12 C89 H89A 109.5 . . ?
O12 C89 H89B 109.5 . . ?
H89A C89 H89B 109.5 . . ?
O12 C89 H89C 109.5 . . ?
H89A C89 H89C 109.5 . . ?
H89B C89 H89C 109.5 . . ?
C93 C90 P4 119.9(2) . . ?
C93 C90 H90A 107.3 . . ?
P4 C90 H90A 107.3 . . ?
C93 C90 H90B 107.3 . . ?
P4 C90 H90B 107.3 . . ?
H90A C90 H90B 106.9 . . ?
C93 C91 P5 117.2(2) . . ?
C93 C91 H91A 108.0 . . ?
P5 C91 H91A 108.0 . . ?
C93 C91 H91B 108.0 . . ?
P5 C91 H91B 108.0 . . ?
H91A C91 H91B 107.3 . . ?
C93 C92 P6 116.6(2) . . ?
C93 C92 H92A 108.1 . . ?
P6 C92 H92A 108.1 . . ?
C93 C92 H92B 108.1 . . ?
P6 C92 H92B 108.1 . . ?
H92A C92 H92B 107.3 . . ?
C94 C93 C91 107.3(2) . . ?
C94 C93 C92 107.0(2) . . ?
C91 C93 C92 111.6(2) . . ?
C94 C93 C90 106.8(2) . . ?
C91 C93 C90 111.5(2) . . ?
C92 C93 C90 112.4(2) . . ?
C93 C94 H94A 109.5 . . ?
C93 C94 H94B 109.5 . . ?
H94A C94 H94B 109.5 . . ?
C93 C94 H94C 109.5 . . ?
H94A C94 H94C 109.5 . . ?
H94B C94 H94C 109.5 . . ?
F1A Co1 F2 75.69(10) . . ?
F1B Co1 F2 72.1(6) . . ?
F1A Co1 P2 90.68(8) . . ?
F1B Co1 P2 92.6(6) . . ?
F2 Co1 P2 164.73(6) . . ?
F1A Co1 P1 148.70(17) . . ?
F1B Co1 P1 125.6(11) . . ?
F2 Co1 P1 100.21(5) . . ?
P2 Co1 P1 87.80(3) . . ?
F1A Co1 P3 119.88(17) . . ?
F1B Co1 P3 142.9(11) . . ?
F2 Co1 P3 100.73(6) . . ?
P2 Co1 P3 91.96(3) . . ?
P1 Co1 P3 91.42(3) . . ?
F1B Co2 F2 73.9(6) . . ?
F1A Co2 F2 75.40(9) . . ?
F1B Co2 P5 100.4(8) . . ?
F1A Co2 P5 91.48(10) . . ?
F2 Co2 P5 159.35(6) . . ?
F1B Co2 P6 166.2(8) . . ?
F1A Co2 P6 147.79(16) . . ?
F2 Co2 P6 93.66(5) . . ?
P5 Co2 P6 89.12(3) . . ?
F1B Co2 P4 101.0(12) . . ?
F1A Co2 P4 123.89(16) . . ?
F2 Co2 P4 107.22(6) . . ?
P5 Co2 P4 93.31(3) . . ?
P6 Co2 P4 88.20(3) . . ?
C4 O1 C7 118.0(2) . . ?
C11 O2 C14 116.9(2) . . ?
C18 O3 C21 117.6(3) . . ?
C39 O6 C42 117.4(3) . . ?
C51 O7 C54 117.6(3) . . ?
C58 O8 C61 117.3(3) . . ?
C65 O9 C68 117.3(3) . . ?
C72 O10 C75 117.7(3) . . ?
C79 O11 C82 117.9(3) . . ?
C86 O12 C89 117.3(2) . . ?
Co1 F2 Co2 102.23(8) . . ?
C8 P1 C1 100.51(9) . . ?
C8 P1 C43 102.19(12) . . ?
C1 P1 C43 105.38(11) . . ?
C8 P1 Co1 118.94(6) . . ?
C1 P1 Co1 115.93(7) . . ?
C43 P1 Co1 112.05(10) . . ?
C15 P2 C22B 102.3(8) . . ?
C15 P2 C44 106.47(12) . . ?
C22B P2 C44 101.8(7) . . ?
C15 P2 C22A 100.5(3) . . ?
C44 P2 C22A 108.2(2) . . ?
C15 P2 Co1 112.68(6) . . ?
C22B P2 Co1 116.0(8) . . ?
C44 P2 Co1 116.04(10) . . ?
C22A P2 Co1 111.7(3) . . ?
C29B P3 C36 105.3(5) . . ?
C29A P3 C36 98.85(13) . . ?
C29B P3 C45 94.5(5) . . ?
C29A P3 C45 104.77(16) . . ?
C36 P3 C45 105.16(13) . . ?
C29B P3 Co1 122.0(4) . . ?
C29A P3 Co1 119.37(11) . . ?
C36 P3 Co1 115.22(8) . . ?
C45 P3 Co1 111.76(10) . . ?
C55 P4 C48 100.40(9) . . ?
C55 P4 C90 103.69(12) . . ?
C48 P4 C90 102.41(12) . . ?
C55 P4 Co2 115.39(6) . . ?
C48 P4 Co2 122.50(7) . . ?
C90 P4 Co2 110.19(9) . . ?
C69 P5 C91 105.86(12) . . ?
C69 P5 C62 101.14(9) . . ?
C91 P5 C62 102.64(12) . . ?
C69 P5 Co2 114.93(7) . . ?
C91 P5 Co2 114.84(10) . . ?
C62 P5 Co2 115.75(7) . . ?
C83 P6 C76 101.72(9) . . ?
C83 P6 C92 106.49(11) . . ?
C76 P6 C92 104.46(11) . . ?
C83 P6 Co2 110.90(6) . . ?
C76 P6 Co2 116.84(7) . . ?
C92 P6 Co2 115.12(10) . . ?
Cl1 C95 Cl2 113.9(3) . . ?
Cl1 C95 H95A 108.8 . . ?
Cl2 C95 H95A 108.8 . . ?
Cl1 C95 H95B 108.8 . . ?
Cl2 C95 H95B 108.8 . . ?
H95A C95 H95B 107.7 . . ?
Co2 F1A Co1 105.37(15) . . ?
Co2 F1B Co1 107.3(10) . . ?
C23A C22A C27A 120.0 . . ?
C23A C22A P2 123.2(3) . . ?
C27A C22A P2 116.8(3) . . ?
C24A C23A C22A 120.0 . . ?
C24A C23A H23A 120.0 . . ?
C22A C23A H23A 120.0 . . ?
C23A C24A C25A 120.0 . . ?
C23A C24A H24A 120.0 . . ?
C25A C24A H24A 120.0 . . ?
O4A C25A C26A 124.2(4) . . ?
O4A C25A C24A 115.8(4) . . ?
C26A C25A C24A 120.0 . . ?
C25A C26A C27A 120.0 . . ?
C25A C26A H26A 120.0 . . ?
C27A C26A H26A 120.0 . . ?
C26A C27A C22A 120.0 . . ?
C26A C27A H27A 120.0 . . ?
C22A C27A H27A 120.0 . . ?
C25A O4A C28A 116.8(6) . . ?
O4A C28A H28A 109.5 . . ?
O4A C28A H28B 109.5 . . ?
H28A C28A H28B 109.5 . . ?
O4A C28A H28C 109.5 . . ?
H28A C28A H28C 109.5 . . ?
H28B C28A H28C 109.5 . . ?
C23B C22B C27B 120.0 . . ?
C23B C22B P2 122.3(11) . . ?
C27B C22B P2 117.7(11) . . ?
C24B C23B C22B 120.0 . . ?
C24B C23B H23B 120.0 . . ?
C22B C23B H23B 120.0 . . ?
C23B C24B C25B 120.0 . . ?
C23B C24B H24B 120.0 . . ?
C25B C24B H24B 120.0 . . ?
O4B C25B C26B 119.9(12) . . ?
O4B C25B C24B 120.1(12) . . ?
C26B C25B C24B 120.0 . . ?
C25B C26B C27B 120.0 . . ?
C25B C26B H26B 120.0 . . ?
C27B C26B H26B 120.0 . . ?
C26B C27B C22B 120.0 . . ?
C26B C27B H27B 120.0 . . ?
C22B C27B H27B 120.0 . . ?
C25B O4B C28B 118(2) . . ?
O4B C28B H28D 109.5 . . ?
O4B C28B H28E 109.5 . . ?
H28D C28B H28E 109.5 . . ?
O4B C28B H28F 109.5 . . ?
H28D C28B H28F 109.5 . . ?
H28E C28B H28F 109.5 . . ?
C30A C29A C34A 120.0 . . ?
C30A C29A P3 119.78(19) . . ?
C34A C29A P3 120.16(19) . . ?
C31A C30A C29A 120.0 . . ?
C31A C30A H30A 120.0 . . ?
C29A C30A H30A 120.0 . . ?
C32A C31A C30A 120.0 . . ?
C32A C31A H31A 120.0 . . ?
C30A C31A H31A 120.0 . . ?
O5A C32A C31A 114.6(3) . . ?
O5A C32A C33A 125.4(3) . . ?
C31A C32A C33A 120.0 . . ?
C34A C33A C32A 120.0 . . ?
C34A C33A H33A 120.0 . . ?
C32A C33A H33A 120.0 . . ?
C33A C34A C29A 120.0 . . ?
C33A C34A H34A 120.0 . . ?
C29A C34A H34A 120.0 . . ?
C32A O5A C35A 117.6(8) . . ?
O5A C35A H35A 109.5 . . ?
O5A C35A H35B 109.5 . . ?
H35A C35A H35B 109.5 . . ?
O5A C35A H35C 109.5 . . ?
H35A C35A H35C 109.5 . . ?
H35B C35A H35C 109.5 . . ?
C30B C29B C34B 120.0 . . ?
C30B C29B P3 122.3(8) . . ?
C34B C29B P3 117.5(8) . . ?
C29B C30B C31B 120.0 . . ?
C29B C30B H30B 120.0 . . ?
C31B C30B H30B 120.0 . . ?
C32B C31B C30B 120.0 . . ?
C32B C31B H31B 120.0 . . ?
C30B C31B H31B 120.0 . . ?
O5B C32B C31B 119.5(13) . . ?
O5B C32B C33B 120.5(13) . . ?
C31B C32B C33B 120.0 . . ?
C34B C33B C32B 120.0 . . ?
C34B C33B H33B 120.0 . . ?
C32B C33B H33B 120.0 . . ?
C33B C34B C29B 120.0 . . ?
C33B C34B H34B 120.0 . . ?
C29B C34B H34B 120.0 . . ?
C32B O5B C35B 116(3) . . ?
O5B C35B H35D 109.5 . . ?
O5B C35B H35E 109.5 . . ?
H35D C35B H35E 109.5 . . ?
O5B C35B H35F 109.5 . . ?
H35D C35B H35F 109.5 . . ?
H35E C35B H35F 109.5 . . ?

loop_
_geom_bond_atom_site_label_1
_geom_bond_atom_site_label_2
_geom_bond_distance
_geom_bond_site_symmetry_2
_geom_bond_publ_flag
B1A F4A 1.3816 . ?
B1A F6A 1.3817 . ?
B1A F5A 1.3817 . ?
B1A F3A 1.3818 . ?
B1B F4B 1.3839 . ?
B1B F5B 1.3839 . ?
B1B F6B 1.3839 . ?
B1B F3B 1.3839 . ?
B2A F8A 1.3954 . ?
B2A F7A 1.3954 . ?
B2A F9A 1.3955 . ?
B2A F10A 1.3955 . ?
B2B F8B 1.3865 . ?
B2B F10B 1.3866 . ?
B2B F9B 1.3867 . ?
B2B F7B 1.3867 . ?
C1 C2 1.3900 . ?
C1 C6 1.3900 . ?
C1 P1 1.8418(14) . ?
C2 C3 1.3900 . ?
C2 H2 0.9500 . ?
C3 C4 1.3900 . ?
C3 H3 0.9500 . ?
C4 O1 1.369(2) . ?
C4 C5 1.3900 . ?
C5 C6 1.3900 . ?
C5 H5 0.9500 . ?
C6 H6 0.9500 . ?
C7 O1 1.428(4) . ?
C7 H7A 0.9800 . ?
C7 H7B 0.9800 . ?
C7 H7C 0.9800 . ?
C8 C9 1.3900 . ?
C8 C13 1.3900 . ?
C8 P1 1.8379(14) . ?
C9 C10 1.3900 . ?
C9 H9 0.9500 . ?
C10 C11 1.3900 . ?
C10 H10 0.9500 . ?
C11 O2 1.371(2) . ?
C11 C12 1.3900 . ?
C12 C13 1.3900 . ?
C12 H12 0.9500 . ?
C13 H13 0.9500 . ?
C14 O2 1.439(4) . ?
C14 H14A 0.9800 . ?
C14 H14B 0.9800 . ?
C14 H14C 0.9800 . ?
C15 C16 1.3900 . ?
C15 C20 1.3900 . ?
C15 P2 1.8214(14) . ?
C16 C17 1.3900 . ?
C16 H16 0.9500 . ?
C17 C18 1.3900 . ?
C17 H17 0.9500 . ?
C18 O3 1.358(3) . ?
C18 C19 1.3900 . ?
C19 C20 1.3900 . ?
C19 H19 0.9500 . ?
C20 H20 0.9500 . ?
C21 O3 1.417(5) . ?
C21 H21A 0.9800 . ?
C21 H21B 0.9800 . ?
C21 H21C 0.9800 . ?
C36 C37 1.3900 . ?
C36 C41 1.3900 . ?
C36 P3 1.8429(15) . ?
C37 C38 1.3900 . ?
C37 H37 0.9500 . ?
C38 C39 1.3900 . ?
C38 H38 0.9500 . ?
C39 O6 1.367(3) . ?
C39 C40 1.3900 . ?
C40 C41 1.3900 . ?
C40 H40 0.9500 . ?
C41 H41 0.9500 . ?
C42 O6 1.426(5) . ?
C42 H42A 0.9800 . ?
C42 H42B 0.9800 . ?
C42 H42C 0.9800 . ?
C43 C46 1.536(4) . ?
C43 P1 1.853(3) . ?
C43 H43A 0.9900 . ?
C43 H43B 0.9900 . ?
C44 C46 1.544(4) . ?
C44 P2 1.837(3) . ?
C44 H44A 0.9900 . ?
C44 H44B 0.9900 . ?
C45 C46 1.545(4) . ?
C45 P3 1.844(3) . ?
C45 H45A 0.9900 . ?
C45 H45B 0.9900 . ?
C46 C47 1.544(4) . ?
C47 H47A 0.9800 . ?
C47 H47B 0.9800 . ?
C47 H47C 0.9800 . ?
C48 C49 1.3900 . ?
C48 C53 1.3900 . ?
C48 P4 1.8499(14) . ?
C49 C50 1.3900 . ?
C49 H49 0.9500 . ?
C50 C51 1.3900 . ?
C50 H50 0.9500 . ?
C51 O7 1.374(3) . ?
C51 C52 1.3900 . ?
C52 C53 1.3900 . ?
C52 H52 0.9500 . ?
C53 H53 0.9500 . ?
C54 O7 1.434(5) . ?
C54 H54A 0.9800 . ?
C54 H54B 0.9800 . ?
C54 H54C 0.9800 . ?
C55 C56 1.3900 . ?
C55 C60 1.3900 . ?
C55 P4 1.8416(14) . ?
C56 C57 1.3900 . ?
C56 H56 0.9500 . ?
C57 C58 1.3900 . ?
C57 H57 0.9500 . ?
C58 O8 1.368(3) . ?
C58 C59 1.3900 . ?
C59 C60 1.3900 . ?
C59 H59 0.9500 . ?
C60 H60 0.9500 . ?
C61 O8 1.426(5) . ?
C61 H61A 0.9800 . ?
C61 H61B 0.9800 . ?
C61 H61C 0.9800 . ?
C62 C63 1.3900 . ?
C62 C67 1.3900 . ?
C62 P5 1.8410(14) . ?
C63 C64 1.3900 . ?
C63 H63 0.9500 . ?
C64 C65 1.3900 . ?
C64 H64 0.9500 . ?
C65 O9 1.367(3) . ?
C65 C66 1.3900 . ?
C66 C67 1.3900 . ?
C66 H66 0.9500 . ?
C67 H67 0.9500 . ?
C68 O9 1.426(5) . ?
C68 H68A 0.9800 . ?
C68 H68B 0.9800 . ?
C68 H68C 0.9800 . ?
C69 C70 1.3900 . ?
C69 C74 1.3900 . ?
C69 P5 1.8341(14) . ?
C70 C71 1.3900 . ?
C70 H70 0.9500 . ?
C71 C72 1.3900 . ?
C71 H71 0.9500 . ?
C72 O10 1.364(3) . ?
C72 C73 1.3900 . ?
C73 C74 1.3900 . ?
C73 H73 0.9500 . ?
C74 H74 0.9500 . ?
C75 O10 1.435(4) . ?
C75 H75A 0.9800 . ?
C75 H75B 0.9800 . ?
C75 H75C 0.9800 . ?
C76 C77 1.3900 . ?
C76 C81 1.3900 . ?
C76 P6 1.8354(15) . ?
C77 C78 1.3900 . ?
C77 H77 0.9500 . ?
C78 C79 1.3900 . ?
C78 H78 0.9500 . ?
C79 O11 1.367(3) . ?
C79 C80 1.3900 . ?
C80 C81 1.3900 . ?
C80 H80 0.9500 . ?
C81 H81 0.9500 . ?
C82 O11 1.422(5) . ?
C82 H82A 0.9800 . ?
C82 H82B 0.9800 . ?
C82 H82C 0.9800 . ?
C83 C84 1.3900 . ?
C83 C88 1.3900 . ?
C83 P6 1.8156(14) . ?
C84 C85 1.3900 . ?
C84 H84 0.9500 . ?
C85 C86 1.3900 . ?
C85 H85 0.9500 . ?
C86 O12 1.361(3) . ?
C86 C87 1.3900 . ?
C87 C88 1.3900 . ?
C87 H87 0.9500 . ?
C88 H88 0.9500 . ?
C89 O12 1.420(5) . ?
C89 H89A 0.9800 . ?
C89 H89B 0.9800 . ?
C89 H89C 0.9800 . ?
C90 C93 1.549(4) . ?
C90 P4 1.861(3) . ?
C90 H90A 0.9900 . ?
C90 H90B 0.9900 . ?
C91 C93 1.538(4) . ?
C91 P5 1.839(3) . ?
C91 H91A 0.9900 . ?
C91 H91B 0.9900 . ?
C92 C93 1.541(4) . ?
C92 P6 1.838(3) . ?
C92 H92A 0.9900 . ?
C92 H92B 0.9900 . ?
C93 C94 1.534(4) . ?
C94 H94A 0.9800 . ?
C94 H94B 0.9800 . ?
C94 H94C 0.9800 . ?
Co1 F1A 1.949(3) . ?
Co1 F1B 1.97(2) . ?
Co1 F2 1.9851(17) . ?
Co1 P2 2.1828(8) . ?
Co1 P1 2.2440(8) . ?
Co1 P3 2.2872(8) . ?
Co2 F1B 1.875(19) . ?
Co2 F1A 1.949(3) . ?
Co2 F2 1.9982(18) . ?
Co2 P5 2.1944(9) . ?
Co2 P6 2.2129(8) . ?
Co2 P4 2.3276(8) . ?
P2 C22B 1.828(6) . ?
P2 C22A 1.843(2) . ?
P3 C29B 1.813(6) . ?
P3 C29A 1.839(2) . ?
Cl1 C95 1.734(5) . ?
Cl2 C95 1.735(5) . ?
C95 H95A 0.9900 . ?
C95 H95B 0.9900 . ?
C22A C23A 1.3900 . ?
C22A C27A 1.3900 . ?
C23A C24A 1.3900 . ?
C23A H23A 0.9500 . ?
C24A C25A 1.3900 . ?
C24A H24A 0.9500 . ?
C25A O4A 1.369(4) . ?
C25A C26A 1.3900 . ?
C26A C27A 1.3900 . ?
C26A H26A 0.9500 . ?
C27A H27A 0.9500 . ?
O4A C28A 1.422(9) . ?
C28A H28A 0.9800 . ?
C28A H28B 0.9800 . ?
C28A H28C 0.9800 . ?
C22B C23B 1.3900 . ?
C22B C27B 1.3900 . ?
C23B C24B 1.3900 . ?
C23B H23B 0.9500 . ?
C24B C25B 1.3900 . ?
C24B H24B 0.9500 . ?
C25B O4B 1.364(7) . ?
C25B C26B 1.3900 . ?
C26B C27B 1.3900 . ?
C26B H26B 0.9500 . ?
C27B H27B 0.9500 . ?
O4B C28B 1.421(11) . ?
C28B H28D 0.9800 . ?
C28B H28E 0.9800 . ?
C28B H28F 0.9800 . ?
C29A C30A 1.3900 . ?
C29A C34A 1.3900 . ?
C30A C31A 1.3900 . ?
C30A H30A 0.9500 . ?
C31A C32A 1.3900 . ?
C31A H31A 0.9500 . ?
C32A O5A 1.368(3) . ?
C32A C33A 1.3900 . ?
C33A C34A 1.3900 . ?
C33A H33A 0.9500 . ?
C34A H34A 0.9500 . ?
O5A C35A 1.417(6) . ?
C35A H35A 0.9800 . ?
C35A H35B 0.9800 . ?
C35A H35C 0.9800 . ?
C29B C30B 1.3900 . ?
C29B C34B 1.3900 . ?
C30B C31B 1.3900 . ?
C30B H30B 0.9500 . ?
C31B C32B 1.3900 . ?
C31B H31B 0.9500 . ?
C32B O5B 1.361(7) . ?
C32B C33B 1.3900 . ?
C33B C34B 1.3900 . ?
C33B H33B 0.9500 . ?
C34B H34B 0.9500 . ?
O5B C35B 1.417(9) . ?
C35B H35D 0.9800 . ?
C35B H35E 0.9800 . ?
C35B H35F 0.9800 . ?
